data_7200430
loop_
_publ_author_name
'Thomas, Jency'
'Agarwal, Monika'
'Ramanan, Arunachalam'
'Chernova, Natasha'
'Whittingham, M. Stanley'

_publ_section_title
;
 Copper pyrazole directed crystallization of decavanadates: synthesis
 and characterization of {Cu(pz)}4[{Cu(pz)3}2V10O28] and
 (Hpz)2[{Cu(pz)4}2V10O28]&#x00B7;2H2O
;
_journal_issue 4
_journal_name_full CrystEngComm
_journal_page_first 625
_journal_paper_doi 10.1039/b815840a
_journal_volume 11
_journal_year 2009
_chemical_formula_moiety 'C12 H16 Cu N8 O14 V5, C3 H5 N2, O'
_chemical_formula_sum 'C15 H21 Cu N10 O15 V5'
_chemical_formula_weight 899.67
_chemical_name_systematic
;
?
;
_space_group_IT_number 2
_symmetry_cell_setting triclinic
_symmetry_space_group_name_Hall '-P 1'
_symmetry_space_group_name_H-M 'P -1'
_atom_sites_solution_hydrogens geom
_atom_sites_solution_primary direct
_atom_sites_solution_secondary difmap
_audit_creation_method 'SHELXTL-NT2000 ver.6.12'
_cell_angle_alpha 114.660(3)
_cell_angle_beta 107.439(2)
_cell_angle_gamma 91.639(3)
_cell_formula_units_Z 2
_cell_length_a 11.582(2)
_cell_length_b 11.659(1)
_cell_length_c 12.451(2)
_cell_measurement_reflns_used 4332
_cell_measurement_temperature 273(2)
_cell_measurement_theta_max 28.19
_cell_measurement_theta_min 2.45
_cell_volume 1434.7(4)
_computing_cell_refinement 'Bruker SMART'
_computing_data_collection 'Bruker SMART'
_computing_data_reduction 'Bruker SAINT'
_computing_molecular_graphics 'Bruker SHELXTL'
_computing_publication_material 'Bruker SHELXTL'
_computing_structure_refinement 'SHELXL-97 (Sheldrick, 1997)'
_computing_structure_solution 'SHELXS-97 (Sheldrick, 1990)'
_diffrn_ambient_temperature 273(2)
_diffrn_measured_fraction_theta_full 0.997
_diffrn_measured_fraction_theta_max 0.997
_diffrn_measurement_device_type 'CCD area detector'
_diffrn_measurement_method 'phi and omega scans'
_diffrn_radiation_monochromator graphite
_diffrn_radiation_source 'fine-focus sealed tube'
_diffrn_radiation_type MoK\a
_diffrn_radiation_wavelength 0.71073
_diffrn_reflns_av_R_equivalents 0.0310
_diffrn_reflns_av_sigmaI/netI 0.0380
_diffrn_reflns_limit_h_max 13
_diffrn_reflns_limit_h_min -13
_diffrn_reflns_limit_k_max 13
_diffrn_reflns_limit_k_min -13
_diffrn_reflns_limit_l_max 14
_diffrn_reflns_limit_l_min -14
_diffrn_reflns_number 13722
_diffrn_reflns_theta_full 25.00
_diffrn_reflns_theta_max 25.00
_diffrn_reflns_theta_min 1.87
_exptl_absorpt_coefficient_mu 2.377
_exptl_absorpt_correction_T_max 0.742
_exptl_absorpt_correction_T_min 0.480
_exptl_absorpt_correction_type multi-scan
_exptl_absorpt_process_details '(SADABS; Bruker, 2000)'
_exptl_crystal_colour Red
_exptl_crystal_density_diffrn 2.083
_exptl_crystal_density_method 'not measured'
_exptl_crystal_description Rod
_exptl_crystal_F_000 890
_exptl_crystal_size_max 0.312
_exptl_crystal_size_mid 0.258
_exptl_crystal_size_min 0.129
_refine_diff_density_max 0.683
_refine_diff_density_min -0.639
_refine_diff_density_rms 0.156
_refine_ls_extinction_method none
_refine_ls_goodness_of_fit_ref 1.244
_refine_ls_hydrogen_treatment constr
_refine_ls_matrix_type full
_refine_ls_number_parameters 422
_refine_ls_number_reflns 5059
_refine_ls_number_restraints 0
_refine_ls_restrained_S_all 1.244
_refine_ls_R_factor_all 0.0627
_refine_ls_R_factor_gt 0.0552
_refine_ls_shift/su_max 0.009
_refine_ls_shift/su_mean 0.007
_refine_ls_structure_factor_coef Fsqd
_refine_ls_weighting_details 'calc w=1/[\s^2^(Fo^2^)+(0.0613P)^2^+2.9855P] where P=(Fo^2^+2Fc^2^)/3'
_refine_ls_weighting_scheme calc
_refine_ls_wR_factor_gt 0.1304
_refine_ls_wR_factor_ref 0.1396
_reflns_number_gt 4609
_reflns_number_total 5059
_reflns_threshold_expression >2sigma(I)
_cod_data_source_file b815840a.txt
_cod_data_source_block ma77d1m
_cod_depositor_comments
;
The following automatic conversions were performed:
'_symmetry_cell_setting' value 'Triclinic' changed to 'triclinic'
according to '/home/saulius/struct/CIF-dictionaries/cif_core.dic'
dictionary named 'cif_core.dic' version 2.4.1 from 2010-06-29.

Automatic conversion script
Id: cif_fix_enum 1527 2010-12-29 10:47:43Z saulius 
;
_cod_original_sg_symbol_H-M P-1
_cod_database_code 7200430

loop_
_symmetry_equiv_pos_as_xyz
'x, y, z'
'-x, -y, -z'

loop_
_atom_site_label
_atom_site_type_symbol
_atom_site_fract_x
_atom_site_fract_y
_atom_site_fract_z
_atom_site_U_iso_or_equiv
_atom_site_adp_type
_atom_site_occupancy
_atom_site_symmetry_multiplicity
_atom_site_calc_flag
_atom_site_refinement_flags
_atom_site_disorder_assembly
_atom_site_disorder_group
Cu1 Cu 0.5000 0.5000 1.0000 0.0231(2) Uani 1 2 d S . .
O2 O 0.4813(3) 0.3448(3) 0.7825(3) 0.0283(9) Uani 1 1 d . . .
V1 V 0.54258(8) 0.23071(8) 0.70487(8) 0.0192(2) Uani 1 1 d . . .
V2 V 0.47978(8) -0.06723(8) 0.58750(8) 0.0184(2) Uani 1 1 d . . .
V3 V 0.73829(8) 0.07488(8) 0.77596(8) 0.0200(2) Uani 1 1 d . . .
V4 V 0.28375(8) 0.08703(8) 0.50365(8) 0.0202(2) Uani 1 1 d . . .
V5 V 0.76981(8) 0.21113(9) 0.62063(9) 0.0239(2) Uani 1 1 d . . .
O1 O 0.6681(3) 0.3137(3) 0.6921(3) 0.0240(8) Uani 1 1 d . . .
O3 O 0.6374(3) 0.1955(3) 0.8277(3) 0.0208(8) Uani 1 1 d . . .
O4 O 0.6094(3) 0.0590(3) 0.5876(3) 0.0156(7) Uani 1 1 d . . .
O5 O 0.4110(3) 0.0826(3) 0.6477(3) 0.0175(7) Uani 1 1 d . . .
O6 O 0.5564(3) -0.1917(3) 0.4749(3) 0.0188(7) Uani 1 1 d . . .
O7 O 0.3550(3) -0.1759(3) 0.5457(3) 0.0246(8) Uani 1 1 d . . .
O8 O 0.5775(3) -0.0539(3) 0.7226(3) 0.0228(8) Uani 1 1 d . . .
O9 O 0.8164(3) 0.0698(4) 0.9036(3) 0.0295(9) Uani 1 1 d . . .
O10 O 0.1887(3) -0.0511(4) 0.4729(3) 0.0252(8) Uani 1 1 d . . .
O11 O 0.2214(4) 0.2036(4) 0.5736(4) 0.0339(10) Uani 1 1 d . . .
O12 O 0.8735(4) 0.3110(4) 0.6308(4) 0.0385(10) Uani 1 1 d . . .
O13 O 0.2241(3) 0.0677(3) 0.3402(3) 0.0210(8) Uani 1 1 d . . .
O14 O 0.8363(3) 0.1866(3) 0.7634(3) 0.0245(8) Uani 1 1 d . . .
Cu2 Cu 1.0000 0.0000 1.0000 0.0192(2) Uani 1 2 d S . .
N1 N 0.4992(4) 0.6369(4) 0.9427(4) 0.0282(11) Uani 1 1 d . . .
N2 N 0.4416(5) 0.7375(5) 0.9723(5) 0.0403(13) Uani 1 1 d . . .
H2 H 0.4003 0.7554 1.0226 0.048 Uiso 1 1 calc R . .
N3 N 0.3156(4) 0.4619(4) 0.9398(4) 0.0260(10) Uani 1 1 d . . .
N4 N 0.2563(5) 0.3471(5) 0.8427(5) 0.0456(14) Uani 1 1 d . . .
H4 H 0.2922 0.2914 0.7997 0.055 Uiso 1 1 calc R . .
N5 N 0.9193(4) -0.1824(4) 0.8881(4) 0.0264(10) Uani 1 1 d . . .
N6 N 0.8346(5) -0.2309(5) 0.7729(5) 0.0359(12) Uani 1 1 d . . .
H6 H 0.8083 -0.1879 0.7316 0.043 Uiso 1 1 calc R . .
N7 N 1.0824(4) 0.0015(4) 0.8779(4) 0.0233(10) Uani 1 1 d . . .
N8 N 1.0310(4) -0.0247(5) 0.7563(4) 0.0342(12) Uani 1 1 d . . .
H8 H 0.9531 -0.0434 0.7161 0.041 Uiso 1 1 calc R . .
N9 N 0.2478(7) 0.5299(7) 0.6051(7) 0.0672(19) Uani 1 1 d . . .
H9 H 0.3102 0.5062 0.5832 0.081 Uiso 1 1 calc R . .
N10 N 0.1695(7) 0.4590(7) 0.6227(7) 0.0686(19) Uani 1 1 d . . .
H10N H 0.1727 0.3815 0.6120 0.082 Uiso 1 1 calc R . .
C1 C 0.4568(7) 0.8066(7) 0.9132(7) 0.0526(19) Uani 1 1 d . . .
H1 H 0.4264 0.8816 0.9207 0.063 Uiso 1 1 calc R . .
C2 C 0.5236(7) 0.7490(7) 0.8411(7) 0.0474(17) Uani 1 1 d . . .
H2A H 0.5471 0.7738 0.7877 0.057 Uiso 1 1 calc R . .
C3 C 0.5500(7) 0.6442(7) 0.8637(7) 0.043(3) Uani 1.00(2) 1 d . . .
H3 H 0.5972 0.5867 0.8279 0.051 Uiso 1 1 calc R . .
C4 C 0.1358(6) 0.3302(7) 0.8213(7) 0.0502(18) Uani 1 1 d . . .
H4A H 0.0778 0.2586 0.7590 0.060 Uiso 1 1 calc R . .
C5 C 0.1144(6) 0.4344(7) 0.9055(7) 0.0471(18) Uani 1 1 d . . .
H5 H 0.0387 0.4502 0.9145 0.057 Uiso 1 1 calc R . .
C6 C 0.2274(6) 0.5159(7) 0.9779(6) 0.0449(17) Uani 1 1 d . . .
H6A H 0.2392 0.5969 1.0439 0.054 Uiso 1 1 calc R . .
C7 C 0.7967(7) -0.3566(6) 0.7313(6) 0.0463(17) Uani 1 1 d . . .
H7 H 0.7381 -0.4109 0.6539 0.056 Uiso 1 1 calc R . .
C8 C 0.8573(7) -0.3900(6) 0.8197(6) 0.0452(17) Uani 1 1 d . . .
H8A H 0.8502 -0.4714 0.8160 0.054 Uiso 1 1 calc R . .
C9 C 0.9332(7) -0.2788(6) 0.9186(7) 0.044(3) Uani 1.00(3) 1 d . . .
H9A H 0.9857 -0.2726 0.9946 0.053 Uiso 1 1 calc R . .
C10 C 1.1155(6) -0.0181(7) 0.7060(6) 0.0424(16) Uani 1 1 d . . .
H10 H 1.1004 -0.0323 0.6233 0.051 Uiso 1 1 calc R . .
C11 C 1.2271(6) 0.0127(7) 0.7953(6) 0.0427(16) Uani 1 1 d . . .
H11 H 1.3036 0.0233 0.7874 0.051 Uiso 1 1 calc R . .
C12 C 1.2028(5) 0.0249(6) 0.9006(6) 0.0371(15) Uani 1 1 d . . .
H12 H 1.2629 0.0469 0.9782 0.045 Uiso 1 1 calc R . .
C13 C 0.0867(9) 0.5253(10) 0.6589(10) 0.083(3) Uani 1 1 d . . .
H13 H 0.0227 0.4969 0.6774 0.099 Uiso 1 1 calc R . .
C14 C 0.1118(9) 0.6436(9) 0.6644(10) 0.078(3) Uani 1 1 d . . .
H14 H 0.0693 0.7111 0.6884 0.093 Uiso 1 1 calc R . .
C15 C 0.2136(8) 0.6423(8) 0.6268(8) 0.065(2) Uani 1 1 d . . .
H15 H 0.2508 0.7084 0.6185 0.078 Uiso 1 1 calc R . .
O1W O 0.5585(6) 0.5657(5) 0.4562(6) 0.0665(15) Uani 1 1 d . . .

loop_
_atom_site_aniso_label
_atom_site_aniso_U_11
_atom_site_aniso_U_22
_atom_site_aniso_U_33
_atom_site_aniso_U_23
_atom_site_aniso_U_13
_atom_site_aniso_U_12
Cu1 0.0201(5) 0.0217(5) 0.0292(5) 0.0138(4) 0.0073(4) 0.0031(4)
O2 0.033(2) 0.024(2) 0.024(2) 0.0063(17) 0.0111(17) 0.0117(17)
V1 0.0224(5) 0.0140(4) 0.0149(4) 0.0013(3) 0.0053(4) 0.0039(3)
V2 0.0206(5) 0.0183(5) 0.0179(4) 0.0110(4) 0.0048(4) -0.0001(4)
V3 0.0200(5) 0.0220(5) 0.0149(4) 0.0076(4) 0.0026(4) 0.0047(4)
V4 0.0183(5) 0.0230(5) 0.0168(4) 0.0062(4) 0.0062(4) 0.0071(4)
V5 0.0215(5) 0.0231(5) 0.0238(5) 0.0095(4) 0.0056(4) -0.0046(4)
O1 0.028(2) 0.0145(18) 0.0184(18) 0.0036(15) -0.0003(15) -0.0029(15)
O3 0.0250(19) 0.0180(18) 0.0135(17) 0.0029(14) 0.0045(15) 0.0049(15)
O4 0.0170(17) 0.0153(17) 0.0133(17) 0.0055(14) 0.0052(14) 0.0002(13)
O5 0.0177(17) 0.0180(17) 0.0143(17) 0.0059(14) 0.0043(14) 0.0011(14)
O6 0.0213(18) 0.0129(17) 0.0174(18) 0.0049(14) 0.0028(14) 0.0026(14)
O7 0.028(2) 0.0231(19) 0.0221(19) 0.0117(16) 0.0066(16) -0.0034(16)
O8 0.027(2) 0.0227(19) 0.0209(19) 0.0125(16) 0.0066(16) 0.0034(15)
O9 0.028(2) 0.035(2) 0.0176(19) 0.0097(17) 0.0009(16) 0.0072(17)
O10 0.0192(19) 0.031(2) 0.024(2) 0.0098(17) 0.0092(15) 0.0016(16)
O11 0.030(2) 0.035(2) 0.027(2) 0.0044(18) 0.0101(18) 0.0119(18)
O12 0.032(2) 0.038(2) 0.038(2) 0.014(2) 0.0070(19) -0.0130(19)
O13 0.0187(18) 0.0238(19) 0.0156(18) 0.0060(15) 0.0029(14) 0.0075(15)
O14 0.0213(19) 0.025(2) 0.0195(19) 0.0060(16) 0.0024(15) -0.0015(15)
Cu2 0.0236(5) 0.0169(4) 0.0163(4) 0.0059(4) 0.0081(4) 0.0010(4)
N1 0.031(3) 0.028(3) 0.032(3) 0.017(2) 0.014(2) 0.010(2)
N2 0.056(4) 0.040(3) 0.037(3) 0.022(3) 0.023(3) 0.019(3)
N3 0.024(2) 0.021(2) 0.026(2) 0.008(2) 0.004(2) -0.0015(19)
N4 0.031(3) 0.043(3) 0.040(3) 0.004(3) 0.004(2) 0.002(2)
N5 0.032(3) 0.020(2) 0.022(2) 0.007(2) 0.006(2) -0.0019(19)
N6 0.043(3) 0.026(3) 0.028(3) 0.010(2) 0.001(2) 0.003(2)
N7 0.024(2) 0.028(2) 0.021(2) 0.012(2) 0.0091(19) 0.0065(19)
N8 0.023(3) 0.056(3) 0.025(3) 0.019(2) 0.008(2) 0.008(2)
N9 0.064(4) 0.062(5) 0.081(5) 0.027(4) 0.038(4) 0.013(4)
N10 0.087(5) 0.048(4) 0.075(5) 0.027(4) 0.033(4) 0.011(4)
C1 0.068(5) 0.041(4) 0.062(5) 0.034(4) 0.022(4) 0.024(4)
C2 0.053(4) 0.049(4) 0.051(4) 0.035(4) 0.014(4) 0.001(3)
C3 0.053(5) 0.043(4) 0.053(5) 0.030(4) 0.035(4) 0.015(3)
C4 0.032(4) 0.054(4) 0.047(4) 0.019(4) -0.003(3) -0.009(3)
C5 0.024(3) 0.072(5) 0.051(4) 0.030(4) 0.018(3) 0.013(3)
C6 0.033(4) 0.047(4) 0.036(4) 0.002(3) 0.010(3) 0.016(3)
C7 0.051(4) 0.028(3) 0.036(4) 0.001(3) 0.004(3) -0.003(3)
C8 0.060(4) 0.024(3) 0.044(4) 0.013(3) 0.011(3) 0.005(3)
C9 0.057(5) 0.036(4) 0.036(4) 0.018(3) 0.009(3) 0.007(3)
C10 0.044(4) 0.060(4) 0.036(4) 0.025(3) 0.025(3) 0.017(3)
C11 0.038(4) 0.060(4) 0.053(4) 0.035(4) 0.030(3) 0.012(3)
C12 0.022(3) 0.050(4) 0.040(4) 0.024(3) 0.005(3) 0.001(3)
C13 0.084(7) 0.083(7) 0.116(9) 0.054(6) 0.066(7) 0.032(6)
C14 0.076(6) 0.066(6) 0.113(8) 0.047(6) 0.049(6) 0.036(5)
C15 0.074(6) 0.049(5) 0.067(5) 0.027(4) 0.016(5) 0.006(4)
O1W 0.086(4) 0.052(3) 0.084(4) 0.043(3) 0.040(3) 0.023(3)

loop_
_atom_type_symbol
_atom_type_description
_atom_type_scat_dispersion_real
_atom_type_scat_dispersion_imag
_atom_type_scat_source
C C 0.0033 0.0016 'International Tables Vol C Tables 4.2.6.8 and 6.1.1.4'
H H 0.0000 0.0000 'International Tables Vol C Tables 4.2.6.8 and 6.1.1.4'
N N 0.0061 0.0033 'International Tables Vol C Tables 4.2.6.8 and 6.1.1.4'
O O 0.0106 0.0060 'International Tables Vol C Tables 4.2.6.8 and 6.1.1.4'
V V 0.3005 0.5294 'International Tables Vol C Tables 4.2.6.8 and 6.1.1.4'
Cu Cu 0.3201 1.2651 'International Tables Vol C Tables 4.2.6.8 and 6.1.1.4'

loop_
_geom_angle_atom_site_label_1
_geom_angle_atom_site_label_2
_geom_angle_atom_site_label_3
_geom_angle
_geom_angle_site_symmetry_1
_geom_angle_site_symmetry_3
_geom_angle_publ_flag
N1 Cu1 N1 180.000(2) 2_667 . ?
N1 Cu1 N3 87.88(19) 2_667 . ?
N1 Cu1 N3 92.12(19) . . ?
N1 Cu1 N3 92.12(19) 2_667 2_667 ?
N1 Cu1 N3 87.88(19) . 2_667 ?
N3 Cu1 N3 180.000(1) . 2_667 ?
N1 Cu1 O2 93.07(16) 2_667 . ?
N1 Cu1 O2 86.93(16) . . ?
N3 Cu1 O2 86.16(16) . . ?
N3 Cu1 O2 93.84(15) 2_667 . ?
V1 O2 Cu1 142.4(2) . . ?
O2 V1 O3 101.37(17) . . ?
O2 V1 O1 103.74(19) . . ?
O3 V1 O1 95.57(16) . . ?
O2 V1 O5 98.91(17) . . ?
O3 V1 O5 91.64(15) . . ?
O1 V1 O5 154.32(15) . . ?
O2 V1 O6 101.25(17) . 2_656 ?
O3 V1 O6 155.31(15) . 2_656 ?
O1 V1 O6 88.54(15) . 2_656 ?
O5 V1 O6 75.19(14) . 2_656 ?
O2 V1 O4 174.25(17) . . ?
O3 V1 O4 80.61(13) . . ?
O1 V1 O4 81.34(14) . . ?
O5 V1 O4 75.57(13) . . ?
O6 V1 O4 75.96(12) 2_656 . ?
O2 V1 V5 136.24(15) . . ?
O3 V1 V5 84.64(11) . . ?
O1 V1 V5 32.72(11) . . ?
O5 V1 V5 124.43(10) . . ?
O6 V1 V5 85.85(10) 2_656 . ?
O4 V1 V5 49.07(8) . . ?
O2 V1 V3 134.81(14) . . ?
O3 V1 V3 33.67(11) . . ?
O1 V1 V3 83.27(12) . . ?
O5 V1 V3 89.34(10) . . ?
O6 V1 V3 123.72(10) 2_656 . ?
O4 V1 V3 47.76(8) . . ?
V5 V1 V3 59.20(3) . . ?
O2 V1 V2 133.32(15) . . ?
O3 V1 V2 76.90(11) . . ?
O1 V1 V2 122.93(12) . . ?
O5 V1 V2 35.69(10) . . ?
O6 V1 V2 80.44(10) 2_656 . ?
O4 V1 V2 41.62(8) . . ?
V5 V1 V2 90.40(3) . . ?
V3 V1 V2 59.39(3) . . ?
O8 V2 O7 107.20(18) . . ?
O8 V2 O5 100.04(16) . . ?
O7 V2 O5 97.74(16) . . ?
O8 V2 O6 96.91(16) . . ?
O7 V2 O6 94.55(16) . . ?
O5 V2 O6 155.06(15) . . ?
O8 V2 O4 88.62(15) . . ?
O7 V2 O4 163.88(15) . . ?
O5 V2 O4 82.16(14) . . ?
O6 V2 O4 80.08(13) . . ?
O8 V2 O4 166.20(15) . 2_656 ?
O7 V2 O4 86.31(15) . 2_656 ?
O5 V2 O4 80.42(13) . 2_656 ?
O6 V2 O4 78.81(13) . 2_656 ?
O4 V2 O4 77.76(13) . 2_656 ?
O8 V2 V3 40.29(12) . . ?
O7 V2 V3 147.44(13) . . ?
O5 V2 V3 91.83(10) . . ?
O6 V2 V3 89.35(10) . . ?
O4 V2 V3 48.33(9) . . ?
O4 V2 V3 126.07(9) 2_656 . ?
O8 V2 V5 143.94(13) . 2_656 ?
O7 V2 V5 36.81(12) . 2_656 ?
O5 V2 V5 90.18(10) . 2_656 ?
O6 V2 V5 86.75(10) . 2_656 ?
O4 V2 V5 127.20(9) . 2_656 ?
O4 V2 V5 49.49(9) 2_656 2_656 ?
V3 V2 V5 174.67(4) . 2_656 ?
O8 V2 V1 86.57(12) . . ?
O7 V2 V1 135.67(13) . . ?
O5 V2 V1 37.93(10) . . ?
O6 V2 V1 126.16(10) . . ?
O4 V2 V1 46.19(9) . . ?
O4 V2 V1 85.52(9) 2_656 . ?
V3 V2 V1 60.00(3) . . ?
V5 V2 V1 119.90(4) 2_656 . ?
O9 V3 O14 104.04(19) . . ?
O9 V3 O13 99.84(17) . 2_656 ?
O14 V3 O13 93.74(16) . 2_656 ?
O9 V3 O3 103.22(17) . . ?
O14 V3 O3 92.23(16) . . ?
O13 V3 O3 153.97(15) 2_656 . ?
O9 V3 O8 99.71(18) . . ?
O14 V3 O8 156.24(15) . . ?
O13 V3 O8 82.85(15) 2_656 . ?
O3 V3 O8 81.54(15) . . ?
O9 V3 O4 172.52(17) . . ?
O14 V3 O4 83.28(14) . . ?
O13 V3 O4 77.84(13) 2_656 . ?
O3 V3 O4 77.74(13) . . ?
O8 V3 O4 73.01(12) . . ?
O9 V3 V5 137.78(15) . . ?
O14 V3 V5 33.74(11) . . ?
O13 V3 V5 86.57(11) 2_656 . ?
O3 V3 V5 84.44(11) . . ?
O8 V3 V5 122.51(10) . . ?
O4 V3 V5 49.54(8) . . ?
O9 V3 V2 130.43(15) . . ?
O14 V3 V2 125.53(12) . . ?
O13 V3 V2 78.90(11) 2_656 . ?
O3 V3 V2 77.03(11) . . ?
O8 V3 V2 30.73(9) . . ?
O4 V3 V2 42.29(8) . . ?
V5 V3 V2 91.79(3) . . ?
O9 V3 V1 135.23(14) . . ?
O14 V3 V1 82.22(12) . . ?
O13 V3 V1 124.26(11) 2_656 . ?
O3 V3 V1 32.09(10) . . ?
O8 V3 V1 80.43(10) . . ?
O4 V3 V1 46.43(8) . . ?
V5 V3 V1 60.32(3) . . ?
V2 V3 V1 60.61(3) . . ?
O9 V3 V4 132.48(14) . 2_656 ?
O14 V3 V4 81.68(12) . 2_656 ?
O13 V3 V4 32.91(10) 2_656 2_656 ?
O3 V3 V4 123.90(11) . 2_656 ?
O8 V3 V4 82.90(10) . 2_656 ?
O4 V3 V4 46.17(8) . 2_656 ?
V5 V3 V4 60.51(3) . 2_656 ?
V2 V3 V4 63.16(3) . 2_656 ?
V1 V3 V4 92.19(3) . 2_656 ?
O11 V4 O10 104.6(2) . . ?
O11 V4 O13 101.30(18) . . ?
O10 V4 O13 95.11(17) . . ?
O11 V4 O5 101.40(17) . . ?
O10 V4 O5 93.34(16) . . ?
O13 V4 O5 152.89(15) . . ?
O11 V4 O6 98.90(18) . 2_656 ?
O10 V4 O6 155.40(16) . 2_656 ?
O13 V4 O6 87.24(15) . 2_656 ?
O5 V4 O6 74.76(14) . 2_656 ?
O11 V4 O4 173.24(18) . 2_656 ?
O10 V4 O4 82.01(14) . 2_656 ?
O13 V4 O4 79.22(13) . 2_656 ?
O5 V4 O4 76.52(13) . 2_656 ?
O6 V4 O4 74.37(12) 2_656 2_656 ?
O11 V4 V5 137.92(16) . 2_656 ?
O10 V4 V5 33.42(12) . 2_656 ?
O13 V4 V5 85.10(11) . 2_656 ?
O5 V4 V5 87.93(10) . 2_656 ?
O6 V4 V5 123.06(10) 2_656 2_656 ?
O4 V4 V5 48.76(8) 2_656 2_656 ?
O11 V4 V3 133.99(15) . 2_656 ?
O10 V4 V3 81.96(12) . 2_656 ?
O13 V4 V3 33.03(10) . 2_656 ?
O5 V4 V3 123.95(10) . 2_656 ?
O6 V4 V3 86.99(10) 2_656 2_656 ?
O4 V4 V3 47.45(8) 2_656 2_656 ?
V5 V4 V3 58.83(3) 2_656 2_656 ?
O12 V5 O1 103.4(2) . . ?
O12 V5 O14 104.03(19) . . ?
O1 V5 O14 91.01(16) . . ?
O12 V5 O10 102.0(2) . 2_656 ?
O1 V5 O10 154.04(16) . 2_656 ?
O14 V5 O10 87.79(16) . 2_656 ?
O12 V5 O7 100.65(19) . 2_656 ?
O1 V5 O7 86.24(16) . 2_656 ?
O14 V5 O7 155.12(15) . 2_656 ?
O10 V5 O7 84.08(16) 2_656 2_656 ?
O12 V5 O4 175.21(18) . . ?
O1 V5 O4 77.80(13) . . ?
O14 V5 O4 80.50(14) . . ?
O10 V5 O4 76.43(13) 2_656 . ?
O7 V5 O4 74.74(13) 2_656 . ?
O12 V5 V3 136.36(16) . . ?
O1 V5 V3 83.75(11) . . ?
O14 V5 V3 32.33(11) . . ?
O10 V5 V3 81.44(11) 2_656 . ?
O7 V5 V3 122.89(11) 2_656 . ?
O4 V5 V3 48.18(8) . . ?
O12 V5 V2 131.04(16) . 2_656 ?
O1 V5 V2 80.86(11) . 2_656 ?
O14 V5 V2 124.80(12) . 2_656 ?
O10 V5 V2 78.62(11) 2_656 2_656 ?
O7 V5 V2 30.40(10) 2_656 2_656 ?
O4 V5 V2 44.34(8) . 2_656 ?
V3 V5 V2 92.51(3) . 2_656 ?
O12 V5 V1 135.17(17) . . ?
O1 V5 V1 31.82(11) . . ?
O14 V5 V1 81.37(11) . . ?
O10 V5 V1 122.78(11) 2_656 . ?
O7 V5 V1 83.37(11) 2_656 . ?
O4 V5 V1 46.41(8) . . ?
V3 V5 V1 60.48(3) . . ?
V2 V5 V1 63.55(3) 2_656 . ?
O12 V5 V4 132.44(17) . 2_656 ?
O1 V5 V4 123.95(11) . 2_656 ?
O14 V5 V4 80.86(11) . 2_656 ?
O10 V5 V4 30.43(11) 2_656 2_656 ?
O7 V5 V4 80.25(11) 2_656 2_656 ?
O4 V5 V4 46.15(8) . 2_656 ?
V3 V5 V4 60.66(3) . 2_656 ?
V2 V5 V4 60.95(3) 2_656 2_656 ?
V1 V5 V4 92.37(3) . 2_656 ?
V1 O1 V5 115.46(18) . . ?
V1 O3 V3 114.25(17) . . ?
V2 O4 V2 102.24(13) . 2_656 ?
V2 O4 V1 92.19(12) . . ?
V2 O4 V1 94.99(12) 2_656 . ?
V2 O4 V4 97.16(13) . 2_656 ?
V2 O4 V4 90.77(12) 2_656 2_656 ?
V1 O4 V4 167.74(16) . 2_656 ?
V2 O4 V3 89.38(12) . . ?
V2 O4 V3 168.29(16) 2_656 . ?
V1 O4 V3 85.81(11) . . ?
V4 O4 V3 86.38(11) 2_656 . ?
V2 O4 V5 171.24(16) . . ?
V2 O4 V5 86.16(11) 2_656 . ?
V1 O4 V5 84.52(11) . . ?
V4 O4 V5 85.08(11) 2_656 . ?
V3 O4 V5 82.29(11) . . ?
V2 O5 V4 108.56(16) . . ?
V2 O5 V1 106.38(16) . . ?
V4 O5 V1 103.99(15) . . ?
V2 O6 V1 107.78(15) . 2_656 ?
V2 O6 V4 105.81(15) . 2_656 ?
V1 O6 V4 99.40(15) 2_656 2_656 ?
V2 O7 V5 112.79(18) . 2_656 ?
V2 O8 V3 108.98(17) . . ?
V3 O9 Cu2 143.0(2) . . ?
V4 O10 V5 116.15(19) . 2_656 ?
V4 O13 V3 114.05(18) . 2_656 ?
V3 O14 V5 113.93(18) . . ?
N5 Cu2 N5 180.00(18) . 2_757 ?
N5 Cu2 N7 91.69(18) . . ?
N5 Cu2 N7 88.31(18) 2_757 . ?
N5 Cu2 N7 88.31(18) . 2_757 ?
N5 Cu2 N7 91.69(18) 2_757 2_757 ?
N7 Cu2 N7 180.000(2) . 2_757 ?
N5 Cu2 O9 89.94(16) . . ?
N5 Cu2 O9 90.06(16) 2_757 . ?
N7 Cu2 O9 93.61(15) . . ?
N7 Cu2 O9 86.39(15) 2_757 . ?
C3 N1 N2 105.4(5) . . ?
C3 N1 Cu1 127.6(4) . . ?
N2 N1 Cu1 126.9(4) . . ?
N1 N2 C1 110.8(5) . . ?
N1 N2 H2 124.6 . . ?
C1 N2 H2 124.6 . . ?
C6 N3 N4 104.0(5) . . ?
C6 N3 Cu1 136.8(4) . . ?
N4 N3 Cu1 118.8(4) . . ?
C4 N4 N3 112.1(6) . . ?
C4 N4 H4 123.9 . . ?
N3 N4 H4 123.9 . . ?
C9 N5 N6 106.3(5) . . ?
C9 N5 Cu2 125.8(4) . . ?
N6 N5 Cu2 127.7(4) . . ?
N5 N6 C7 110.1(5) . . ?
N5 N6 H6 125.0 . . ?
C7 N6 H6 125.0 . . ?
C12 N7 N8 104.0(4) . . ?
C12 N7 Cu2 127.0(4) . . ?
N8 N7 Cu2 129.0(3) . . ?
C10 N8 N7 111.5(5) . . ?
C10 N8 H8 124.2 . . ?
N7 N8 H8 124.2 . . ?
C15 N9 N10 108.7(7) . . ?
C15 N9 H9 125.6 . . ?
N10 N9 H9 125.6 . . ?
C13 N10 N9 109.9(7) . . ?
C13 N10 H10N 125.0 . . ?
N9 N10 H10N 125.0 . . ?
N2 C1 C2 108.0(6) . . ?
N2 C1 H1 126.0 . . ?
C2 C1 H1 126.0 . . ?
C1 C2 C3 104.8(6) . . ?
C1 C2 H2A 127.6 . . ?
C3 C2 H2A 127.6 . . ?
N1 C3 C2 110.9(6) . . ?
N1 C3 H3 124.5 . . ?
C2 C3 H3 124.5 . . ?
C5 C4 N4 107.0(6) . . ?
C5 C4 H4A 126.5 . . ?
N4 C4 H4A 126.5 . . ?
C4 C5 C6 106.4(6) . . ?
C4 C5 H5 126.8 . . ?
C6 C5 H5 126.8 . . ?
N3 C6 C5 110.5(6) . . ?
N3 C6 H6A 124.8 . . ?
C5 C6 H6A 124.8 . . ?
C8 C7 N6 108.2(6) . . ?
C8 C7 H7 125.9 . . ?
N6 C7 H7 125.9 . . ?
C7 C8 C9 106.0(6) . . ?
C7 C8 H8A 127.0 . . ?
C9 C8 H8A 127.0 . . ?
N5 C9 C8 109.4(6) . . ?
N5 C9 H9A 125.3 . . ?
C8 C9 H9A 125.3 . . ?
N8 C10 C11 108.2(6) . . ?
N8 C10 H10 125.9 . . ?
C11 C10 H10 125.9 . . ?
C10 C11 C12 104.6(5) . . ?
C10 C11 H11 127.7 . . ?
C12 C11 H11 127.7 . . ?
N7 C12 C11 111.8(6) . . ?
N7 C12 H12 124.1 . . ?
C11 C12 H12 124.1 . . ?
N10 C13 C14 107.7(8) . . ?
N10 C13 H13 126.1 . . ?
C14 C13 H13 126.1 . . ?
C13 C14 C15 106.1(8) . . ?
C13 C14 H14 126.9 . . ?
C15 C14 H14 126.9 . . ?
N9 C15 C14 107.4(8) . . ?
N9 C15 H15 126.3 . . ?
C14 C15 H15 126.3 . . ?

loop_
_geom_bond_atom_site_label_1
_geom_bond_atom_site_label_2
_geom_bond_distance
_geom_bond_site_symmetry_2
_geom_bond_publ_flag
Cu1 N1 2.001(4) 2_667 ?
Cu1 N1 2.001(4) . ?
Cu1 N3 2.008(4) . ?
Cu1 N3 2.008(4) 2_667 ?
Cu1 O2 2.488(4) . ?
O2 V1 1.613(4) . ?
V1 O3 1.805(3) . ?
V1 O1 1.806(4) . ?
V1 O5 1.997(3) . ?
V1 O6 2.029(3) 2_656 ?
V1 O4 2.251(3) . ?
V2 O8 1.663(3) . ?
V2 O7 1.691(3) . ?
V2 O5 1.895(3) . ?
V2 O6 1.995(3) . ?
V2 O4 2.071(3) . ?
V2 O4 2.158(3) 2_656 ?
V3 O9 1.603(4) . ?
V3 O14 1.789(4) . ?
V3 O13 1.860(3) 2_656 ?
V3 O3 1.884(3) . ?
V3 O8 2.105(4) . ?
V3 O4 2.300(3) . ?
V4 O11 1.604(4) . ?
V4 O10 1.755(4) . ?
V4 O13 1.854(3) . ?
V4 O5 1.972(3) . ?
V4 O6 2.072(4) 2_656 ?
V4 O4 2.252(3) 2_656 ?
V5 O12 1.587(4) . ?
V5 O1 1.852(4) . ?
V5 O14 1.858(4) . ?
V5 O10 1.908(4) 2_656 ?
V5 O7 2.002(4) 2_656 ?
V5 O4 2.348(3) . ?
O4 V2 2.158(3) 2_656 ?
O4 V4 2.252(3) 2_656 ?
O6 V1 2.029(3) 2_656 ?
O6 V4 2.072(3) 2_656 ?
O7 V5 2.002(4) 2_656 ?
O9 Cu2 2.451(4) . ?
O10 V5 1.908(4) 2_656 ?
O13 V3 1.860(3) 2_656 ?
Cu2 N5 1.993(4) . ?
Cu2 N5 1.993(4) 2_757 ?
Cu2 N7 2.028(4) . ?
Cu2 N7 2.028(4) 2_757 ?
N1 C3 1.317(8) . ?
N1 N2 1.338(7) . ?
N2 C1 1.336(8) . ?
N2 H2 0.8600 . ?
N3 C6 1.320(7) . ?
N3 N4 1.350(7) . ?
N4 C4 1.332(9) . ?
N4 H4 0.8600 . ?
N5 C9 1.327(8) . ?
N5 N6 1.337(6) . ?
N6 C7 1.342(8) . ?
N6 H6 0.8600 . ?
N7 C12 1.332(7) . ?
N7 N8 1.344(6) . ?
N8 C10 1.327(8) . ?
N8 H8 0.8600 . ?
N9 C15 1.322(10) . ?
N9 N10 1.334(9) . ?
N9 H9 0.8600 . ?
N10 C13 1.315(11) . ?
N10 H10N 0.8600 . ?
C1 C2 1.341(10) . ?
C1 H1 0.9300 . ?
C2 C3 1.386(9) . ?
C2 H2A 0.9300 . ?
C3 H3 0.9300 . ?
C4 C5 1.322(10) . ?
C4 H4A 0.9300 . ?
C5 C6 1.391(9) . ?
C5 H5 0.9300 . ?
C6 H6A 0.9300 . ?
C7 C8 1.330(9) . ?
C7 H7 0.9300 . ?
C8 C9 1.388(9) . ?
C8 H8A 0.9300 . ?
C9 H9A 0.9300 . ?
C10 C11 1.347(9) . ?
C10 H10 0.9300 . ?
C11 C12 1.374(9) . ?
C11 H11 0.9300 . ?
C12 H12 0.9300 . ?
C13 C14 1.370(12) . ?
C13 H13 0.9300 . ?
C14 C15 1.392(12) . ?
C14 H14 0.9300 . ?
C15 H15 0.9300 . ?

loop_
_geom_torsion_atom_site_label_1
_geom_torsion_atom_site_label_2
_geom_torsion_atom_site_label_3
_geom_torsion_atom_site_label_4
_geom_torsion
_geom_torsion_site_symmetry_1
_geom_torsion_site_symmetry_2
_geom_torsion_site_symmetry_3
_geom_torsion_site_symmetry_4
_geom_torsion_publ_flag
N1 Cu1 O2 V1 -51.9(4) 2_667 . . . ?
N1 Cu1 O2 V1 128.1(4) . . . . ?
N3 Cu1 O2 V1 -139.6(4) . . . . ?
N3 Cu1 O2 V1 40.4(4) 2_667 . . . ?
Cu1 O2 V1 O3 14.2(4) . . . . ?
Cu1 O2 V1 O1 -84.5(4) . . . . ?
Cu1 O2 V1 O5 107.7(3) . . . . ?
Cu1 O2 V1 O6 -175.7(3) . . . 2_656 ?
Cu1 O2 V1 V5 -79.9(4) . . . . ?
Cu1 O2 V1 V3 9.7(5) . . . . ?
Cu1 O2 V1 V2 96.9(3) . . . . ?
O2 V1 V2 O8 -92.6(2) . . . . ?
O3 V1 V2 O8 0.82(17) . . . . ?
O1 V1 V2 O8 88.98(18) . . . . ?
O5 V1 V2 O8 -111.2(2) . . . . ?
O6 V1 V2 O8 170.95(16) 2_656 . . . ?
O4 V1 V2 O8 91.37(17) . . . . ?
V5 V1 V2 O8 85.23(13) . . . . ?
V3 V1 V2 O8 32.03(13) . . . . ?
O2 V1 V2 O7 18.7(3) . . . . ?
O3 V1 V2 O7 112.1(2) . . . . ?
O1 V1 V2 O7 -159.8(2) . . . . ?
O5 V1 V2 O7 0.1(2) . . . . ?
O6 V1 V2 O7 -77.8(2) 2_656 . . . ?
O4 V1 V2 O7 -157.4(2) . . . . ?
V5 V1 V2 O7 -163.52(18) . . . . ?
V3 V1 V2 O7 143.29(18) . . . . ?
O2 V1 V2 O5 18.6(2) . . . . ?
O3 V1 V2 O5 112.0(2) . . . . ?
O1 V1 V2 O5 -159.9(2) . . . . ?
O6 V1 V2 O5 -77.89(19) 2_656 . . . ?
O4 V1 V2 O5 -157.5(2) . . . . ?
V5 V1 V2 O5 -163.61(16) . . . . ?
V3 V1 V2 O5 143.20(16) . . . . ?
O2 V1 V2 O6 171.4(2) . . . . ?
O3 V1 V2 O6 -95.23(17) . . . . ?
O1 V1 V2 O6 -7.07(19) . . . . ?
O5 V1 V2 O6 152.8(2) . . . . ?
O6 V1 V2 O6 74.90(18) 2_656 . . . ?
O4 V1 V2 O6 -4.68(17) . . . . ?
V5 V1 V2 O6 -10.82(13) . . . . ?
V3 V1 V2 O6 -64.02(13) . . . . ?
O2 V1 V2 O4 176.1(2) . . . . ?
O3 V1 V2 O4 -90.55(17) . . . . ?
O1 V1 V2 O4 -2.39(18) . . . . ?
O5 V1 V2 O4 157.5(2) . . . . ?
O6 V1 V2 O4 79.58(16) 2_656 . . . ?
V5 V1 V2 O4 -6.14(12) . . . . ?
V3 V1 V2 O4 -59.33(12) . . . . ?
O2 V1 V2 O4 98.8(2) . . . 2_656 ?
O3 V1 V2 O4 -167.87(14) . . . 2_656 ?
O1 V1 V2 O4 -79.70(16) . . . 2_656 ?
O5 V1 V2 O4 80.15(18) . . . 2_656 ?
O6 V1 V2 O4 2.26(13) 2_656 . . 2_656 ?
O4 V1 V2 O4 -77.32(16) . . . 2_656 ?
V5 V1 V2 O4 -83.46(9) . . . 2_656 ?
V3 V1 V2 O4 -136.65(9) . . . 2_656 ?
O2 V1 V2 V3 -124.59(19) . . . . ?
O3 V1 V2 V3 -31.21(11) . . . . ?
O1 V1 V2 V3 56.95(14) . . . . ?
O5 V1 V2 V3 -143.20(16) . . . . ?
O6 V1 V2 V3 138.91(10) 2_656 . . . ?
O4 V1 V2 V3 59.33(12) . . . . ?
V5 V1 V2 V3 53.19(3) . . . . ?
O2 V1 V2 V5 61.6(2) . . . 2_656 ?
O3 V1 V2 V5 154.94(12) . . . 2_656 ?
O1 V1 V2 V5 -116.90(14) . . . 2_656 ?
O5 V1 V2 V5 42.96(16) . . . 2_656 ?
O6 V1 V2 V5 -34.93(11) 2_656 . . 2_656 ?
O4 V1 V2 V5 -114.51(13) . . . 2_656 ?
V5 V1 V2 V5 -120.66(4) . . . 2_656 ?
V3 V1 V2 V5 -173.85(4) . . . 2_656 ?
O8 V2 V3 O9 1.2(3) . . . . ?
O7 V2 V3 O9 -2.9(3) . . . . ?
O5 V2 V3 O9 104.6(2) . . . . ?
O6 V2 V3 O9 -100.3(2) . . . . ?
O4 V2 V3 O9 -177.6(2) . . . . ?
O4 V2 V3 O9 -176.0(2) 2_656 . . . ?
V1 V2 V3 O9 126.20(19) . . . . ?
O8 V2 V3 O14 -178.7(2) . . . . ?
O7 V2 V3 O14 177.3(3) . . . . ?
O5 V2 V3 O14 -75.23(18) . . . . ?
O6 V2 V3 O14 79.85(18) . . . . ?
O4 V2 V3 O14 2.58(18) . . . . ?
O4 V2 V3 O14 4.23(19) 2_656 . . . ?
V1 V2 V3 O14 -53.62(15) . . . . ?
O8 V2 V3 O13 94.7(2) . . . 2_656 ?
O7 V2 V3 O13 90.6(3) . . . 2_656 ?
O5 V2 V3 O13 -161.88(15) . . . 2_656 ?
O6 V2 V3 O13 -6.80(14) . . . 2_656 ?
O4 V2 V3 O13 -84.07(16) . . . 2_656 ?
O4 V2 V3 O13 -82.42(16) 2_656 . . 2_656 ?
V1 V2 V3 O13 -140.27(12) . . . 2_656 ?
O8 V2 V3 O3 -95.3(2) . . . . ?
O7 V2 V3 O3 -99.3(3) . . . . ?
O5 V2 V3 O3 8.14(15) . . . . ?
O6 V2 V3 O3 163.22(15) . . . . ?
O4 V2 V3 O3 85.96(16) . . . . ?
O4 V2 V3 O3 87.61(16) 2_656 . . . ?
V1 V2 V3 O3 29.76(11) . . . . ?
O7 V2 V3 O8 -4.1(3) . . . . ?
O5 V2 V3 O8 103.4(2) . . . . ?
O6 V2 V3 O8 -101.5(2) . . . . ?
O4 V2 V3 O8 -178.8(2) . . . . ?
O4 V2 V3 O8 -177.1(2) 2_656 . . . ?
V1 V2 V3 O8 125.04(19) . . . . ?
O8 V2 V3 O4 178.8(2) . . . . ?
O7 V2 V3 O4 174.7(3) . . . . ?
O5 V2 V3 O4 -77.82(16) . . . . ?
O6 V2 V3 O4 77.26(15) . . . . ?
O4 V2 V3 O4 1.7(2) 2_656 . . . ?
V1 V2 V3 O4 -56.20(12) . . . . ?
O8 V2 V3 V5 -179.16(19) . . . . ?
O7 V2 V3 V5 176.8(2) . . . . ?
O5 V2 V3 V5 -75.74(10) . . . . ?
O6 V2 V3 V5 79.34(10) . . . . ?
O4 V2 V3 V5 2.08(12) . . . . ?
O4 V2 V3 V5 3.73(11) 2_656 . . . ?
V1 V2 V3 V5 -54.12(3) . . . . ?
O8 V2 V3 V1 -125.04(19) . . . . ?
O7 V2 V3 V1 -129.1(2) . . . . ?
O5 V2 V3 V1 -21.62(10) . . . . ?
O6 V2 V3 V1 133.46(10) . . . . ?
O4 V2 V3 V1 56.20(12) . . . . ?
O4 V2 V3 V1 57.85(11) 2_656 . . . ?
O8 V2 V3 V4 125.44(19) . . . 2_656 ?
O7 V2 V3 V4 121.4(2) . . . 2_656 ?
O5 V2 V3 V4 -131.14(11) . . . 2_656 ?
O6 V2 V3 V4 23.94(10) . . . 2_656 ?
O4 V2 V3 V4 -53.32(12) . . . 2_656 ?
O4 V2 V3 V4 -51.67(11) 2_656 . . 2_656 ?
V1 V2 V3 V4 -109.52(3) . . . 2_656 ?
O2 V1 V3 O9 3.1(3) . . . . ?
O3 V1 V3 O9 -4.9(3) . . . . ?
O1 V1 V3 O9 105.8(2) . . . . ?
O5 V1 V3 O9 -98.8(2) . . . . ?
O6 V1 V3 O9 -170.5(2) 2_656 . . . ?
O4 V1 V3 O9 -169.8(2) . . . . ?
V5 V1 V3 O9 129.5(2) . . . . ?
V2 V1 V3 O9 -119.3(2) . . . . ?
O2 V1 V3 O14 -99.0(2) . . . . ?
O3 V1 V3 O14 -107.0(2) . . . . ?
O1 V1 V3 O14 3.71(16) . . . . ?
O5 V1 V3 O14 159.06(15) . . . . ?
O6 V1 V3 O14 87.42(17) 2_656 . . . ?
O4 V1 V3 O14 88.10(16) . . . . ?
V5 V1 V3 O14 27.37(11) . . . . ?
V2 V1 V3 O14 138.60(12) . . . . ?
O2 V1 V3 O13 171.8(2) . . . 2_656 ?
O3 V1 V3 O13 163.8(3) . . . 2_656 ?
O1 V1 V3 O13 -85.53(18) . . . 2_656 ?
O5 V1 V3 O13 69.83(17) . . . 2_656 ?
O6 V1 V3 O13 -1.81(19) 2_656 . . 2_656 ?
O4 V1 V3 O13 -1.13(17) . . . 2_656 ?
V5 V1 V3 O13 -61.86(14) . . . 2_656 ?
V2 V1 V3 O13 49.37(14) . . . 2_656 ?
O2 V1 V3 O3 8.0(3) . . . . ?
O1 V1 V3 O3 110.7(2) . . . . ?
O5 V1 V3 O3 -94.0(2) . . . . ?
O6 V1 V3 O3 -165.6(2) 2_656 . . . ?
O4 V1 V3 O3 -164.9(2) . . . . ?
V5 V1 V3 O3 134.3(2) . . . . ?
V2 V1 V3 O3 -114.4(2) . . . . ?
O2 V1 V3 O8 97.3(2) . . . . ?
O3 V1 V3 O8 89.3(2) . . . . ?
O1 V1 V3 O8 -160.00(15) . . . . ?
O5 V1 V3 O8 -4.65(13) . . . . ?
O6 V1 V3 O8 -76.29(16) 2_656 . . . ?
O4 V1 V3 O8 -75.60(15) . . . . ?
V5 V1 V3 O8 -136.34(10) . . . . ?
V2 V1 V3 O8 -25.10(10) . . . . ?
O2 V1 V3 O4 172.9(2) . . . . ?
O3 V1 V3 O4 164.9(2) . . . . ?
O1 V1 V3 O4 -84.40(15) . . . . ?
O5 V1 V3 O4 70.96(14) . . . . ?
O6 V1 V3 O4 -0.68(16) 2_656 . . . ?
V5 V1 V3 O4 -60.73(11) . . . . ?
V2 V1 V3 O4 50.50(11) . . . . ?
O2 V1 V3 V5 -126.4(2) . . . . ?
O3 V1 V3 V5 -134.3(2) . . . . ?
O1 V1 V3 V5 -23.66(11) . . . . ?
O5 V1 V3 V5 131.69(10) . . . . ?
O6 V1 V3 V5 60.05(12) 2_656 . . . ?
O4 V1 V3 V5 60.73(11) . . . . ?
V2 V1 V3 V5 111.23(3) . . . . ?
O2 V1 V3 V2 122.4(2) . . . . ?
O3 V1 V3 V2 114.4(2) . . . . ?
O1 V1 V3 V2 -134.90(11) . . . . ?
O5 V1 V3 V2 20.46(10) . . . . ?
O6 V1 V3 V2 -51.18(12) 2_656 . . . ?
O4 V1 V3 V2 -50.50(11) . . . . ?
V5 V1 V3 V2 -111.23(3) . . . . ?
O2 V1 V3 V4 179.7(2) . . . 2_656 ?
O3 V1 V3 V4 171.7(2) . . . 2_656 ?
O1 V1 V3 V4 -77.58(11) . . . 2_656 ?
O5 V1 V3 V4 77.77(10) . . . 2_656 ?
O6 V1 V3 V4 6.13(13) 2_656 . . 2_656 ?
O4 V1 V3 V4 6.81(11) . . . 2_656 ?
V5 V1 V3 V4 -53.92(3) . . . 2_656 ?
V2 V1 V3 V4 57.31(3) . . . 2_656 ?
O9 V3 V5 O12 -0.1(3) . . . . ?
O14 V3 V5 O12 1.0(3) . . . . ?
O13 V3 V5 O12 -100.9(3) 2_656 . . . ?
O3 V3 V5 O12 103.5(3) . . . . ?
O8 V3 V5 O12 179.8(3) . . . . ?
O4 V3 V5 O12 -177.9(3) . . . . ?
V2 V3 V5 O12 -179.7(2) . . . . ?
V1 V3 V5 O12 126.0(2) . . . . ?
V4 V3 V5 O12 -122.2(2) 2_656 . . . ?
O9 V3 V5 O1 -103.0(2) . . . . ?
O14 V3 V5 O1 -101.9(2) . . . . ?
O13 V3 V5 O1 156.12(15) 2_656 . . . ?
O3 V3 V5 O1 0.58(15) . . . . ?
O8 V3 V5 O1 76.85(16) . . . . ?
O4 V3 V5 O1 79.20(15) . . . . ?
V2 V3 V5 O1 77.36(11) . . . . ?
V1 V3 V5 O1 23.02(11) . . . . ?
V4 V3 V5 O1 134.91(11) 2_656 . . . ?
O9 V3 V5 O14 -1.1(3) . . . . ?
O13 V3 V5 O14 -102.0(2) 2_656 . . . ?
O3 V3 V5 O14 102.5(2) . . . . ?
O8 V3 V5 O14 178.8(2) . . . . ?
O4 V3 V5 O14 -178.9(2) . . . . ?
V2 V3 V5 O14 179.3(2) . . . . ?
V1 V3 V5 O14 124.9(2) . . . . ?
V4 V3 V5 O14 -123.2(2) 2_656 . . . ?
O9 V3 V5 O10 98.4(2) . . . 2_656 ?
O14 V3 V5 O10 99.5(2) . . . 2_656 ?
O13 V3 V5 O10 -2.49(15) 2_656 . . 2_656 ?
O3 V3 V5 O10 -158.03(15) . . . 2_656 ?
O8 V3 V5 O10 -81.76(16) . . . 2_656 ?
O4 V3 V5 O10 -79.41(15) . . . 2_656 ?
V2 V3 V5 O10 -81.25(11) . . . 2_656 ?
V1 V3 V5 O10 -135.60(11) . . . 2_656 ?
V4 V3 V5 O10 -23.70(11) 2_656 . . 2_656 ?
O9 V3 V5 O7 175.6(2) . . . 2_656 ?
O14 V3 V5 O7 176.7(2) . . . 2_656 ?
O13 V3 V5 O7 74.71(17) 2_656 . . 2_656 ?
O3 V3 V5 O7 -80.83(17) . . . 2_656 ?
O8 V3 V5 O7 -4.56(19) . . . 2_656 ?
O4 V3 V5 O7 -2.21(16) . . . 2_656 ?
V2 V3 V5 O7 -4.05(14) . . . 2_656 ?
V1 V3 V5 O7 -58.39(13) . . . 2_656 ?
V4 V3 V5 O7 53.50(13) 2_656 . . 2_656 ?
O9 V3 V5 O4 177.8(2) . . . . ?
O14 V3 V5 O4 178.9(2) . . . . ?
O13 V3 V5 O4 76.92(15) 2_656 . . . ?
O3 V3 V5 O4 -78.62(15) . . . . ?
O8 V3 V5 O4 -2.35(15) . . . . ?
V2 V3 V5 O4 -1.84(10) . . . . ?
V1 V3 V5 O4 -56.18(11) . . . . ?
V4 V3 V5 O4 55.71(11) 2_656 . . . ?
O9 V3 V5 V2 176.5(2) . . . 2_656 ?
O14 V3 V5 V2 177.6(2) . . . 2_656 ?
O13 V3 V5 V2 75.60(11) 2_656 . . 2_656 ?
O3 V3 V5 V2 -79.94(11) . . . 2_656 ?
O8 V3 V5 V2 -3.67(12) . . . 2_656 ?
O4 V3 V5 V2 -1.32(10) . . . 2_656 ?
V2 V3 V5 V2 -3.16(4) . . . 2_656 ?
V1 V3 V5 V2 -57.50(3) . . . 2_656 ?
V4 V3 V5 V2 54.39(3) 2_656 . . 2_656 ?
O9 V3 V5 V1 -126.0(2) . . . . ?
O14 V3 V5 V1 -124.9(2) . . . . ?
O13 V3 V5 V1 133.10(11) 2_656 . . . ?
O3 V3 V5 V1 -22.44(10) . . . . ?
O8 V3 V5 V1 53.83(12) . . . . ?
O4 V3 V5 V1 56.18(11) . . . . ?
V2 V3 V5 V1 54.34(3) . . . . ?
V4 V3 V5 V1 111.90(3) 2_656 . . . ?
O9 V3 V5 V4 122.1(2) . . . 2_656 ?
O14 V3 V5 V4 123.2(2) . . . 2_656 ?
O13 V3 V5 V4 21.21(11) 2_656 . . 2_656 ?
O3 V3 V5 V4 -134.33(11) . . . 2_656 ?
O8 V3 V5 V4 -58.06(12) . . . 2_656 ?
O4 V3 V5 V4 -55.71(10) . . . 2_656 ?
V2 V3 V5 V4 -57.55(3) . . . 2_656 ?
V1 V3 V5 V4 -111.90(3) . . . 2_656 ?
O2 V1 V5 O12 -3.3(3) . . . . ?
O3 V1 V5 O12 -104.1(3) . . . . ?
O1 V1 V5 O12 4.9(3) . . . . ?
O5 V1 V5 O12 167.6(3) . . . . ?
O6 V1 V5 O12 98.7(2) 2_656 . . . ?
O4 V1 V5 O12 173.7(3) . . . . ?
V3 V1 V5 O12 -127.6(2) . . . . ?
V2 V1 V5 O12 179.1(2) . . . . ?
O2 V1 V5 O1 -8.2(3) . . . . ?
O3 V1 V5 O1 -109.0(2) . . . . ?
O5 V1 V5 O1 162.6(2) . . . . ?
O6 V1 V5 O1 93.8(2) 2_656 . . . ?
O4 V1 V5 O1 168.8(2) . . . . ?
V3 V1 V5 O1 -132.5(2) . . . . ?
V2 V1 V5 O1 174.2(2) . . . . ?
O2 V1 V5 O14 98.0(2) . . . . ?
O3 V1 V5 O14 -2.86(15) . . . . ?
O1 V1 V5 O14 106.2(2) . . . . ?
O5 V1 V5 O14 -91.18(16) . . . . ?
O6 V1 V5 O14 -160.06(15) 2_656 . . . ?
O4 V1 V5 O14 -85.07(15) . . . . ?
V3 V1 V5 O14 -26.33(11) . . . . ?
V2 V1 V5 O14 -79.67(11) . . . . ?
O2 V1 V5 O10 179.7(2) . . . 2_656 ?
O3 V1 V5 O10 78.85(17) . . . 2_656 ?
O1 V1 V5 O10 -172.1(2) . . . 2_656 ?
O5 V1 V5 O10 -9.47(19) . . . 2_656 ?
O6 V1 V5 O10 -78.34(17) 2_656 . . 2_656 ?
O4 V1 V5 O10 -3.36(17) . . . 2_656 ?
V3 V1 V5 O10 55.38(14) . . . 2_656 ?
V2 V1 V5 O10 2.04(14) . . . 2_656 ?
O2 V1 V5 O7 -101.7(2) . . . 2_656 ?
O3 V1 V5 O7 157.41(15) . . . 2_656 ?
O1 V1 V5 O7 -93.6(2) . . . 2_656 ?
O5 V1 V5 O7 69.10(16) . . . 2_656 ?
O6 V1 V5 O7 0.22(14) 2_656 . . 2_656 ?
O4 V1 V5 O7 75.21(15) . . . 2_656 ?
V3 V1 V5 O7 133.95(11) . . . 2_656 ?
V2 V1 V5 O7 80.61(11) . . . 2_656 ?
O2 V1 V5 O4 -176.9(2) . . . . ?
O3 V1 V5 O4 82.20(15) . . . . ?
O1 V1 V5 O4 -168.8(2) . . . . ?
O5 V1 V5 O4 -6.11(16) . . . . ?
O6 V1 V5 O4 -74.99(14) 2_656 . . . ?
V3 V1 V5 O4 58.74(11) . . . . ?
V2 V1 V5 O4 5.40(11) . . . . ?
O2 V1 V5 V3 124.3(2) . . . . ?
O3 V1 V5 V3 23.46(11) . . . . ?
O1 V1 V5 V3 132.5(2) . . . . ?
O5 V1 V5 V3 -64.85(12) . . . . ?
O6 V1 V5 V3 -133.73(10) 2_656 . . . ?
O4 V1 V5 V3 -58.74(11) . . . . ?
V2 V1 V5 V3 -53.34(3) . . . . ?
O2 V1 V5 V2 -125.9(2) . . . 2_656 ?
O3 V1 V5 V2 133.21(11) . . . 2_656 ?
O1 V1 V5 V2 -117.8(2) . . . 2_656 ?
O5 V1 V5 V2 44.90(12) . . . 2_656 ?
O6 V1 V5 V2 -23.98(9) 2_656 . . 2_656 ?
O4 V1 V5 V2 51.01(11) . . . 2_656 ?
V3 V1 V5 V2 109.75(3) . . . 2_656 ?
V2 V1 V5 V2 56.41(3) . . . 2_656 ?
O2 V1 V5 V4 178.4(2) . . . 2_656 ?
O3 V1 V5 V4 77.51(11) . . . 2_656 ?
O1 V1 V5 V4 -173.5(2) . . . 2_656 ?
O5 V1 V5 V4 -10.80(12) . . . 2_656 ?
O6 V1 V5 V4 -79.68(10) 2_656 . . 2_656 ?
O4 V1 V5 V4 -4.69(11) . . . 2_656 ?
V3 V1 V5 V4 54.05(3) . . . 2_656 ?
V2 V1 V5 V4 0.71(3) . . . 2_656 ?
O2 V1 O1 V5 174.2(2) . . . . ?
O3 V1 O1 V5 71.0(2) . . . . ?
O5 V1 O1 V5 -34.6(5) . . . . ?
O6 V1 O1 V5 -84.6(2) 2_656 . . . ?
O4 V1 O1 V5 -8.56(18) . . . . ?
V3 V1 O1 V5 39.62(17) . . . . ?
V2 V1 O1 V5 -7.0(2) . . . . ?
O12 V5 O1 V1 -176.4(2) . . . . ?
O14 V5 O1 V1 -71.8(2) . . . . ?
O10 V5 O1 V1 15.3(5) 2_656 . . . ?
O7 V5 O1 V1 83.5(2) 2_656 . . . ?
O4 V5 O1 V1 8.30(17) . . . . ?
V3 V5 O1 V1 -40.20(17) . . . . ?
V2 V5 O1 V1 53.37(17) 2_656 . . . ?
V4 V5 O1 V1 7.9(3) 2_656 . . . ?
O2 V1 O3 V3 -174.2(2) . . . . ?
O1 V1 O3 V3 -69.0(2) . . . . ?
O5 V1 O3 V3 86.3(2) . . . . ?
O6 V1 O3 V3 29.7(5) 2_656 . . . ?
O4 V1 O3 V3 11.26(17) . . . . ?
V5 V1 O3 V3 -38.09(16) . . . . ?
V2 V1 O3 V3 53.57(16) . . . . ?
O9 V3 O3 V1 176.5(2) . . . . ?
O14 V3 O3 V1 71.5(2) . . . . ?
O13 V3 O3 V1 -31.7(5) 2_656 . . . ?
O8 V3 O3 V1 -85.46(19) . . . . ?
O4 V3 O3 V1 -11.12(17) . . . . ?
V5 V3 O3 V1 38.63(17) . . . . ?
V2 V3 O3 V1 -54.50(16) . . . . ?
V4 V3 O3 V1 -10.0(2) 2_656 . . . ?
O8 V2 O4 V2 177.83(17) . . . 2_656 ?
O7 V2 O4 V2 8.9(6) . . . 2_656 ?
O5 V2 O4 V2 -81.83(14) . . . 2_656 ?
O6 V2 O4 V2 80.58(14) . . . 2_656 ?
O4 V2 O4 V2 0.0 2_656 . . 2_656 ?
V3 V2 O4 V2 178.63(18) . . . 2_656 ?
V5 V2 O4 V2 2.40(17) 2_656 . . 2_656 ?
V1 V2 O4 V2 -95.59(14) . . . 2_656 ?
O8 V2 O4 V1 -86.58(15) . . . . ?
O7 V2 O4 V1 104.5(6) . . . . ?
O5 V2 O4 V1 13.75(12) . . . . ?
O6 V2 O4 V1 176.16(14) . . . . ?
O4 V2 O4 V1 95.59(14) 2_656 . . . ?
V3 V2 O4 V1 -85.78(11) . . . . ?
V5 V2 O4 V1 97.99(11) 2_656 . . . ?
O8 V2 O4 V4 85.47(16) . . . 2_656 ?
O7 V2 O4 V4 -83.4(6) . . . 2_656 ?
O5 V2 O4 V4 -174.19(14) . . . 2_656 ?
O6 V2 O4 V4 -11.78(13) . . . 2_656 ?
O4 V2 O4 V4 -92.36(14) 2_656 . . 2_656 ?
V3 V2 O4 V4 86.27(12) . . . 2_656 ?
V5 V2 O4 V4 -89.96(12) 2_656 . . 2_656 ?
V1 V2 O4 V4 172.05(17) . . . 2_656 ?
O8 V2 O4 V3 -0.80(15) . . . . ?
O7 V2 O4 V3 -169.7(5) . . . . ?
O5 V2 O4 V3 99.53(13) . . . . ?
O6 V2 O4 V3 -98.06(13) . . . . ?
O4 V2 O4 V3 -178.63(18) 2_656 . . . ?
V5 V2 O4 V3 -176.23(5) 2_656 . . . ?
V1 V2 O4 V3 85.78(11) . . . . ?
O3 V1 O4 V2 80.82(15) . . . . ?
O1 V1 O4 V2 177.97(15) . . . . ?
O5 V1 O4 V2 -13.35(12) . . . . ?
O6 V1 O4 V2 -91.36(14) 2_656 . . . ?
V5 V1 O4 V2 171.86(16) . . . . ?
V3 V1 O4 V2 89.22(12) . . . . ?
O3 V1 O4 V2 -176.69(15) . . . 2_656 ?
O1 V1 O4 V2 -79.53(15) . . . 2_656 ?
O5 V1 O4 V2 89.15(13) . . . 2_656 ?
O6 V1 O4 V2 11.13(12) 2_656 . . 2_656 ?
V5 V1 O4 V2 -85.65(11) . . . 2_656 ?
V3 V1 O4 V2 -168.28(16) . . . 2_656 ?
V2 V1 O4 V2 102.49(14) . . . 2_656 ?
O3 V1 O4 V4 -58.9(7) . . . 2_656 ?
O1 V1 O4 V4 38.2(7) . . . 2_656 ?
O5 V1 O4 V4 -153.1(8) . . . 2_656 ?
O6 V1 O4 V4 128.9(8) 2_656 . . 2_656 ?
V5 V1 O4 V4 32.1(7) . . . 2_656 ?
V3 V1 O4 V4 -50.5(7) . . . 2_656 ?
V2 V1 O4 V4 -139.8(8) . . . 2_656 ?
O3 V1 O4 V3 -8.41(13) . . . . ?
O1 V1 O4 V3 88.75(14) . . . . ?
O5 V1 O4 V3 -102.57(13) . . . . ?
O6 V1 O4 V3 179.42(14) 2_656 . . . ?
V5 V1 O4 V3 82.64(10) . . . . ?
V2 V1 O4 V3 -89.22(12) . . . . ?
O3 V1 O4 V5 -91.04(14) . . . . ?
O1 V1 O4 V5 6.12(13) . . . . ?
O5 V1 O4 V5 174.80(13) . . . . ?
O6 V1 O4 V5 96.78(13) 2_656 . . . ?
V3 V1 O4 V5 -82.64(10) . . . . ?
V2 V1 O4 V5 -171.86(16) . . . . ?
O14 V3 O4 V2 -177.88(15) . . . . ?
O13 V3 O4 V2 86.80(15) 2_656 . . . ?
O3 V3 O4 V2 -84.11(14) . . . . ?
O8 V3 O4 V2 0.66(12) . . . . ?
V5 V3 O4 V2 -177.27(15) . . . . ?
V1 V3 O4 V2 -92.24(12) . . . . ?
V4 V3 O4 V2 97.21(12) 2_656 . . . ?
O14 V3 O4 V2 8.7(8) . . . 2_656 ?
O13 V3 O4 V2 -86.6(8) 2_656 . . 2_656 ?
O3 V3 O4 V2 102.5(8) . . . 2_656 ?
O8 V3 O4 V2 -172.7(8) . . . 2_656 ?
V5 V3 O4 V2 9.3(7) . . . 2_656 ?
V2 V3 O4 V2 -173.4(9) . . . 2_656 ?
V1 V3 O4 V2 94.4(8) . . . 2_656 ?
V4 V3 O4 V2 -76.2(8) 2_656 . . 2_656 ?
O14 V3 O4 V1 -85.64(14) . . . . ?
O13 V3 O4 V1 179.05(15) 2_656 . . . ?
O3 V3 O4 V1 8.13(13) . . . . ?
O8 V3 O4 V1 92.91(13) . . . . ?
V5 V3 O4 V1 -85.02(10) . . . . ?
V2 V3 O4 V1 92.24(12) . . . . ?
V4 V3 O4 V1 -170.54(15) 2_656 . . . ?
O14 V3 O4 V4 84.91(14) . . . 2_656 ?
O13 V3 O4 V4 -10.41(13) 2_656 . . 2_656 ?
O3 V3 O4 V4 178.67(14) . . . 2_656 ?
O8 V3 O4 V4 -96.55(13) . . . 2_656 ?
V5 V3 O4 V4 85.52(10) . . . 2_656 ?
V2 V3 O4 V4 -97.21(12) . . . 2_656 ?
V1 V3 O4 V4 170.54(15) . . . 2_656 ?
O14 V3 O4 V5 -0.62(13) . . . . ?
O13 V3 O4 V5 -95.93(14) 2_656 . . . ?
O3 V3 O4 V5 93.15(13) . . . . ?
O8 V3 O4 V5 177.93(14) . . . . ?
V2 V3 O4 V5 177.27(15) . . . . ?
V1 V3 O4 V5 85.02(10) . . . . ?
V4 V3 O4 V5 -85.52(10) 2_656 . . . ?
O1 V5 O4 V2 89.36(14) . . . 2_656 ?
O14 V5 O4 V2 -177.51(14) . . . 2_656 ?
O10 V5 O4 V2 -87.51(14) 2_656 . . 2_656 ?
O7 V5 O4 V2 -0.03(13) 2_656 . . 2_656 ?
V3 V5 O4 V2 -178.11(15) . . . 2_656 ?
V1 V5 O4 V2 95.39(12) . . . 2_656 ?
V4 V5 O4 V2 -91.11(11) 2_656 . . 2_656 ?
O1 V5 O4 V1 -6.03(13) . . . . ?
O14 V5 O4 V1 87.09(14) . . . . ?
O10 V5 O4 V1 177.10(15) 2_656 . . . ?
O7 V5 O4 V1 -95.43(14) 2_656 . . . ?
V3 V5 O4 V1 86.49(10) . . . . ?
V2 V5 O4 V1 -95.39(12) 2_656 . . . ?
V4 V5 O4 V1 173.50(15) 2_656 . . . ?
O1 V5 O4 V4 -179.53(14) . . . 2_656 ?
O14 V5 O4 V4 -86.41(14) . . . 2_656 ?
O10 V5 O4 V4 3.60(13) 2_656 . . 2_656 ?
O7 V5 O4 V4 91.07(14) 2_656 . . 2_656 ?
V3 V5 O4 V4 -87.00(10) . . . 2_656 ?
V2 V5 O4 V4 91.11(11) 2_656 . . 2_656 ?
V1 V5 O4 V4 -173.50(15) . . . 2_656 ?
O1 V5 O4 V3 -92.53(13) . . . . ?
O14 V5 O4 V3 0.60(13) . . . . ?
O10 V5 O4 V3 90.60(14) 2_656 . . . ?
O7 V5 O4 V3 178.08(14) 2_656 . . . ?
V2 V5 O4 V3 178.11(15) 2_656 . . . ?
V1 V5 O4 V3 -86.49(10) . . . . ?
V4 V5 O4 V3 87.00(10) 2_656 . . . ?
O8 V2 O5 V4 -177.65(17) . . . . ?
O7 V2 O5 V4 -68.55(19) . . . . ?
O6 V2 O5 V4 50.3(4) . . . . ?
O4 V2 O5 V4 95.17(16) . . . . ?
O4 V2 O5 V4 16.35(15) 2_656 . . . ?
V3 V2 O5 V4 142.65(13) . . . . ?
V5 V2 O5 V4 -32.41(14) 2_656 . . . ?
V1 V2 O5 V4 111.4(2) . . . . ?
O8 V2 O5 V1 70.97(19) . . . . ?
O7 V2 O5 V1 -179.93(16) . . . . ?
O6 V2 O5 V1 -61.1(4) . . . . ?
O4 V2 O5 V1 -16.21(15) . . . . ?
O4 V2 O5 V1 -95.03(15) 2_656 . . . ?
V3 V2 O5 V1 31.27(13) . . . . ?
V5 V2 O5 V1 -143.79(13) 2_656 . . . ?
O11 V4 O5 V2 170.71(19) . . . . ?
O10 V4 O5 V2 65.08(19) . . . . ?
O13 V4 O5 V2 -43.0(4) . . . . ?
O6 V4 O5 V2 -93.05(17) 2_656 . . . ?
O4 V4 O5 V2 -15.88(14) 2_656 . . . ?
V5 V4 O5 V2 32.09(14) 2_656 . . . ?
V3 V4 O5 V2 -17.5(2) 2_656 . . . ?
O11 V4 O5 V1 -76.3(2) . . . . ?
O10 V4 O5 V1 178.05(16) . . . . ?
O13 V4 O5 V1 70.0(4) . . . . ?
O6 V4 O5 V1 19.92(14) 2_656 . . . ?
O4 V4 O5 V1 97.09(15) 2_656 . . . ?
V5 V4 O5 V1 145.06(12) 2_656 . . . ?
V3 V4 O5 V1 95.49(14) 2_656 . . . ?
O2 V1 O5 V2 -166.41(18) . . . . ?
O3 V1 O5 V2 -64.63(17) . . . . ?
O1 V1 O5 V2 41.8(4) . . . . ?
O6 V1 O5 V2 94.22(17) 2_656 . . . ?
O4 V1 O5 V2 15.24(14) . . . . ?
V5 V1 O5 V2 20.0(2) . . . . ?
V3 V1 O5 V2 -31.04(13) . . . . ?
O2 V1 O5 V4 79.06(19) . . . . ?
O3 V1 O5 V4 -179.16(16) . . . . ?
O1 V1 O5 V4 -72.7(4) . . . . ?
O6 V1 O5 V4 -20.31(14) 2_656 . . . ?
O4 V1 O5 V4 -99.29(15) . . . . ?
V5 V1 O5 V4 -94.53(14) . . . . ?
V3 V1 O5 V4 -145.57(12) . . . . ?
V2 V1 O5 V4 -114.5(2) . . . . ?
O8 V2 O6 V1 -179.74(17) . . . 2_656 ?
O7 V2 O6 V1 72.29(18) . . . 2_656 ?
O5 V2 O6 V1 -47.1(4) . . . 2_656 ?
O4 V2 O6 V1 -92.37(16) . . . 2_656 ?
O4 V2 O6 V1 -13.02(14) 2_656 . . 2_656 ?
V3 V2 O6 V1 -140.07(13) . . . 2_656 ?
V5 V2 O6 V1 36.29(13) 2_656 . . 2_656 ?
V1 V2 O6 V1 -88.95(15) . . . 2_656 ?
O8 V2 O6 V4 -74.14(18) . . . 2_656 ?
O7 V2 O6 V4 177.90(16) . . . 2_656 ?
O5 V2 O6 V4 58.5(4) . . . 2_656 ?
O4 V2 O6 V4 13.23(14) . . . 2_656 ?
O4 V2 O6 V4 92.58(15) 2_656 . . 2_656 ?
V3 V2 O6 V4 -34.47(13) . . . 2_656 ?
V5 V2 O6 V4 141.89(13) 2_656 . . 2_656 ?
V1 V2 O6 V4 16.66(19) . . . 2_656 ?
O8 V2 O7 V5 -177.07(18) . . . 2_656 ?
O5 V2 O7 V5 79.9(2) . . . 2_656 ?
O6 V2 O7 V5 -78.4(2) . . . 2_656 ?
O4 V2 O7 V5 -8.7(7) . . . 2_656 ?
O4 V2 O7 V5 0.05(19) 2_656 . . 2_656 ?
V3 V2 O7 V5 -174.33(8) . . . 2_656 ?
V1 V2 O7 V5 79.8(2) . . . 2_656 ?
O7 V2 O8 V3 177.72(17) . . . . ?
O5 V2 O8 V3 -80.87(18) . . . . ?
O6 V2 O8 V3 80.76(18) . . . . ?
O4 V2 O8 V3 0.92(17) . . . . ?
O4 V2 O8 V3 9.8(8) 2_656 . . . ?
V5 V2 O8 V3 174.74(7) 2_656 . . . ?
V1 V2 O8 V3 -45.27(14) . . . . ?
O9 V3 O8 V2 -179.1(2) . . . . ?
O14 V3 O8 V2 2.7(5) . . . . ?
O13 V3 O8 V2 -80.3(2) 2_656 . . . ?
O3 V3 O8 V2 78.82(19) . . . . ?
O4 V3 O8 V2 -0.87(16) . . . . ?
V5 V3 O8 V2 1.0(2) . . . . ?
V1 V3 O8 V2 46.34(16) . . . . ?
V4 V3 O8 V2 -47.11(16) 2_656 . . . ?
O14 V3 O9 Cu2 -68.2(4) . . . . ?
O13 V3 O9 Cu2 28.2(4) 2_656 . . . ?
O3 V3 O9 Cu2 -164.0(3) . . . . ?
O8 V3 O9 Cu2 112.5(3) . . . . ?
V5 V3 O9 Cu2 -67.6(4) . . . . ?
V2 V3 O9 Cu2 111.9(3) . . . . ?
V1 V3 O9 Cu2 -161.3(2) . . . . ?
V4 V3 O9 Cu2 23.3(5) 2_656 . . . ?
O11 V4 O10 V5 176.2(2) . . . 2_656 ?
O13 V4 O10 V5 73.1(2) . . . 2_656 ?
O5 V4 O10 V5 -81.1(2) . . . 2_656 ?
O6 V4 O10 V5 -21.5(5) 2_656 . . 2_656 ?
O4 V4 O10 V5 -5.25(19) 2_656 . . 2_656 ?
V3 V4 O10 V5 42.70(17) 2_656 . . 2_656 ?
O11 V4 O13 V3 -172.8(2) . . . 2_656 ?
O10 V4 O13 V3 -66.7(2) . . . 2_656 ?
O5 V4 O13 V3 40.9(4) . . . 2_656 ?
O6 V4 O13 V3 88.72(19) 2_656 . . 2_656 ?
O4 V4 O13 V3 14.11(17) 2_656 . . 2_656 ?
V5 V4 O13 V3 -34.80(16) 2_656 . . 2_656 ?
O9 V3 O14 V5 179.2(2) . . . . ?
O13 V3 O14 V5 78.1(2) 2_656 . . . ?
O3 V3 O14 V5 -76.5(2) . . . . ?
O8 V3 O14 V5 -2.6(5) . . . . ?
O4 V3 O14 V5 0.84(18) . . . . ?
V2 V3 O14 V5 -0.9(3) . . . . ?
V1 V3 O14 V5 -45.98(17) . . . . ?
V4 V3 O14 V5 47.41(16) 2_656 . . . ?
O12 V5 O14 V3 -179.3(2) . . . . ?
O1 V5 O14 V3 76.6(2) . . . . ?
O10 V5 O14 V3 -77.4(2) 2_656 . . . ?
O7 V5 O14 V3 -6.6(5) 2_656 . . . ?
O4 V5 O14 V3 -0.83(18) . . . . ?
V2 V5 O14 V3 -2.9(3) 2_656 . . . ?
V1 V5 O14 V3 46.19(17) . . . . ?
V4 V5 O14 V3 -47.64(17) 2_656 . . . ?
V3 O9 Cu2 N5 -69.4(4) . . . . ?
V3 O9 Cu2 N5 110.6(4) . . . 2_757 ?
V3 O9 Cu2 N7 22.3(4) . . . . ?
V3 O9 Cu2 N7 -157.7(4) . . . 2_757 ?
N3 Cu1 N1 C3 -122.9(6) . . . . ?
N3 Cu1 N1 C3 57.1(6) 2_667 . . . ?
O2 Cu1 N1 C3 -36.9(6) . . . . ?
N3 Cu1 N1 N2 53.6(5) . . . . ?
N3 Cu1 N1 N2 -126.4(5) 2_667 . . . ?
O2 Cu1 N1 N2 139.6(5) . . . . ?
C3 N1 N2 C1 -0.3(7) . . . . ?
Cu1 N1 N2 C1 -177.4(5) . . . . ?
N1 Cu1 N3 C6 104.3(7) 2_667 . . . ?
N1 Cu1 N3 C6 -75.7(7) . . . . ?
O2 Cu1 N3 C6 -162.5(7) . . . . ?
N1 Cu1 N3 N4 -66.8(4) 2_667 . . . ?
N1 Cu1 N3 N4 113.2(4) . . . . ?
O2 Cu1 N3 N4 26.4(4) . . . . ?
C6 N3 N4 C4 -0.1(7) . . . . ?
Cu1 N3 N4 C4 173.7(5) . . . . ?
N7 Cu2 N5 C9 120.8(5) . . . . ?
N7 Cu2 N5 C9 -59.2(5) 2_757 . . . ?
O9 Cu2 N5 C9 -145.6(5) . . . . ?
N7 Cu2 N5 N6 -64.8(5) . . . . ?
N7 Cu2 N5 N6 115.2(5) 2_757 . . . ?
O9 Cu2 N5 N6 28.8(5) . . . . ?
C9 N5 N6 C7 -0.5(7) . . . . ?
Cu2 N5 N6 C7 -175.9(4) . . . . ?
N5 Cu2 N7 C12 -120.2(5) . . . . ?
N5 Cu2 N7 C12 59.8(5) 2_757 . . . ?
O9 Cu2 N7 C12 149.7(5) . . . . ?
N5 Cu2 N7 N8 57.2(5) . . . . ?
N5 Cu2 N7 N8 -122.8(5) 2_757 . . . ?
O9 Cu2 N7 N8 -32.9(5) . . . . ?
C12 N7 N8 C10 0.2(7) . . . . ?
Cu2 N7 N8 C10 -177.7(4) . . . . ?
C15 N9 N10 C13 -1.7(11) . . . . ?
N1 N2 C1 C2 1.3(8) . . . . ?
N2 C1 C2 C3 -1.7(9) . . . . ?
N2 N1 C3 C2 -0.7(8) . . . . ?
Cu1 N1 C3 C2 176.3(5) . . . . ?
C1 C2 C3 N1 1.5(9) . . . . ?
N3 N4 C4 C5 -0.4(8) . . . . ?
N4 C4 C5 C6 0.7(8) . . . . ?
N4 N3 C6 C5 0.5(8) . . . . ?
Cu1 N3 C6 C5 -171.5(5) . . . . ?
C4 C5 C6 N3 -0.7(9) . . . . ?
N5 N6 C7 C8 -0.2(8) . . . . ?
N6 C7 C8 C9 0.8(8) . . . . ?
N6 N5 C9 C8 1.0(8) . . . . ?
Cu2 N5 C9 C8 176.5(5) . . . . ?
C7 C8 C9 N5 -1.2(8) . . . . ?
N7 N8 C10 C11 0.3(8) . . . . ?
N8 C10 C11 C12 -0.6(8) . . . . ?
N8 N7 C12 C11 -0.5(7) . . . . ?
Cu2 N7 C12 C11 177.4(4) . . . . ?
C10 C11 C12 N7 0.7(8) . . . . ?
N9 N10 C13 C14 0.3(12) . . . . ?
N10 C13 C14 C15 1.1(13) . . . . ?
N10 N9 C15 C14 2.3(10) . . . . ?
C13 C14 C15 N9 -2.0(12) . . . . ?
